data_4331716
loop_
_publ_author_name
'Thomas, Simon'
'Tiekink, Edward R. T.'
'Young, Charles G.'

_publ_section_title
;
 \p-Acid/\p-Base Carbonyloxo, Carbonylsulfido, and Mixed-Valence Complexes
 of Tungsten
;
_journal_issue 1
_journal_name_full 'Inorganic Chemistry'
_journal_page_first 352
_journal_page_last 361
_journal_paper_doi 10.1021/ic051456q
_journal_volume 45
_journal_year 2006
_chemical_formula_moiety 'C28 H32 B N6 O2 P S2 W '
_chemical_formula_sum 'C28 H32 B N6 O2 P S2 W'
_chemical_formula_weight 774.35
_space_group_IT_number 2
_symmetry_cell_setting triclinic
_symmetry_Int_Tables_number 2
_symmetry_space_group_name_Hall '-P 1'
_symmetry_space_group_name_H-M 'P -1'
_atom_sites_solution_hydrogens geom
_atom_sites_solution_primary direct
_atom_sites_solution_secondary difmap
_cell_angle_alpha 96.33(2)
_cell_angle_beta 107.34(2)
_cell_angle_gamma 73.03(2)
_cell_formula_units_Z 2
_cell_length_a 11.281(2)
_cell_length_b 16.228(6)
_cell_length_c 9.338(2)
_cell_measurement_reflns_used 25
_cell_measurement_temperature 293
_cell_measurement_theta_max 44.3
_cell_measurement_theta_min 41.5
_cell_volume 1560.2(8)
_computing_cell_refinement 'MSC/AFC Diffractometer Control'
_computing_data_collection 'MSC/AFC Diffractometer Control'
_computing_data_reduction 'teXsan for Windows (MSC, 1997)'
_computing_publication_material 'teXsan for Windows (MSC, 1997)'
_computing_structure_refinement 'SHELXL-97 (Sheldrick, 1997)'
_computing_structure_solution
;
'SIR92 (Burla, 1989)'
;
_diffrn_ambient_temperature 293
_diffrn_measured_fraction_theta_full 0.996
_diffrn_measured_fraction_theta_max 0.996
_diffrn_measurement_device AFC6R
_diffrn_measurement_method \w-2\q
_diffrn_orient_matrix_UB_11 0.01090
_diffrn_orient_matrix_UB_12 -0.01941
_diffrn_orient_matrix_UB_13 -0.10185
_diffrn_orient_matrix_UB_21 0.00018
_diffrn_orient_matrix_UB_22 -0.05950
_diffrn_orient_matrix_UB_23 0.01897
_diffrn_orient_matrix_UB_31 -0.09591
_diffrn_orient_matrix_UB_32 0.01540
_diffrn_orient_matrix_UB_33 -0.04313
_diffrn_radiation_detector 'scintillation counter'
_diffrn_radiation_monochromator graphite
_diffrn_radiation_source 'Rigaku rotating anode'
_diffrn_radiation_type MoKalpha
_diffrn_radiation_wavelength 0.71069
_diffrn_reflns_av_R_equivalents 0.036
_diffrn_reflns_av_sigmaI/netI 0.062
_diffrn_reflns_limit_h_max 14
_diffrn_reflns_limit_h_min 0
_diffrn_reflns_limit_k_max 21
_diffrn_reflns_limit_k_min -20
_diffrn_reflns_limit_l_max 11
_diffrn_reflns_limit_l_min -12
_diffrn_reflns_number 7536
_diffrn_reflns_theta_full 27.6
_diffrn_reflns_theta_max 27.5
_diffrn_reflns_theta_min 3.0
_diffrn_standards_decay_% -0.3
_diffrn_standards_interval_count 400
_diffrn_standards_number 3
_exptl_absorpt_coefficient_mu 3.927
_exptl_absorpt_correction_T_max 1
_exptl_absorpt_correction_T_min 0.536
_exptl_absorpt_correction_type refdelf
_exptl_absorpt_process_details Walker&Stuart_DIFABS
_exptl_crystal_colour dark-pink
_exptl_crystal_density_diffrn 1.648
_exptl_crystal_description block
_exptl_crystal_F_000 768
_exptl_crystal_size_max 0.34
_exptl_crystal_size_mid 0.13
_exptl_crystal_size_min 0.13
_refine_diff_density_max 0.69
_refine_diff_density_min -0.93
_refine_diff_density_rms 0.110
_refine_ls_extinction_method none
_refine_ls_goodness_of_fit_ref 1.03
_refine_ls_hydrogen_treatment constr
_refine_ls_matrix_type full
_refine_ls_number_parameters 376
_refine_ls_number_reflns 7173
_refine_ls_number_restraints 0
_refine_ls_restrained_S_all 1.03
_refine_ls_R_factor_all 0.072
_refine_ls_R_factor_gt 0.035
_refine_ls_shift/su_max <0.001
_refine_ls_shift/su_mean 0.000
_refine_ls_structure_factor_coef Fsqd
_refine_ls_weighting_details 'calc w=1/[\s^2^(Fo^2^)+(0.0322P)^2^+0.4985P] where P=(Fo^2^+2Fc^2^)/3'
_refine_ls_weighting_scheme calc
_refine_ls_wR_factor_gt 0.074
_refine_ls_wR_factor_ref 0.083
_reflns_number_observed 5439
_reflns_number_total 7173
_reflns_observed_criterion I>2\s(I)
_cod_data_source_file ic051456qsup1.cif
_cod_data_source_block '[Tp*WO(S2PPh2)(CO)]'
_cod_original_cell_volume 1560.3(8)
_cod_original_sg_symbol_H-M 'P -1       '
_cod_original_formula_sum 'C28 H32 B N6 O2 P S2 W '
_cod_database_code 4331716

loop_
_symmetry_equiv_pos_as_xyz
'   +x,   +y,   +z'
'   -x,   -y,   -z'

loop_
_atom_site_label
_atom_site_type_symbol
_atom_site_fract_x
_atom_site_fract_y
_atom_site_fract_z
_atom_site_U_iso_or_equiv
_atom_site_adp_type
_atom_site_occupancy
_atom_site_symmetry_multiplicity
_atom_site_calc_flag
_atom_site_refinement_flags
W W 0.133700(19) 0.196319(14) -0.34322(2) 0.04263(7) Uani 1 1 d .
S1 S 0.14293(11) 0.32465(9) -0.17907(14) 0.0470(3) Uani 1 1 d .
S2 S 0.46809(14) 0.30072(13) -0.12587(18) 0.0734(5) Uani 1 1 d .
P1 P 0.32717(12) 0.31109(9) -0.03893(14) 0.0465(3) Uani 1 1 d .
O O 0.1890(4) 0.1157(2) -0.2184(4) 0.0610(10) Uani 1 1 d .
O1 O 0.4093(4) 0.1505(3) -0.3930(6) 0.0892(15) Uani 1 1 d .
N11 N 0.0546(4) 0.2935(3) -0.5314(4) 0.0451(9) Uani 1 1 d .
N12 N -0.0700(4) 0.3008(3) -0.6245(4) 0.0469(9) Uani 1 1 d .
N21 N -0.0684(4) 0.2285(3) -0.3384(5) 0.0476(10) Uani 1 1 d .
N22 N -0.1675(4) 0.2375(3) -0.4676(5) 0.0476(10) Uani 1 1 d .
N31 N 0.0694(4) 0.1160(3) -0.5356(4) 0.0458(9) Uani 1 1 d .
N32 N -0.0498(4) 0.1428(3) -0.6391(4) 0.0478(10) Uani 1 1 d .
C1 C 0.3090(5) 0.1741(4) -0.3739(6) 0.0521(12) Uani 1 1 d .
C11 C 0.2188(5) 0.3750(4) -0.4907(6) 0.0633(15) Uani 1 1 d .
H11A H 0.2447 0.3616 -0.3864 0.095 Uiso 1 1 calc R
H11B H 0.2144 0.4342 -0.5001 0.095 Uiso 1 1 calc R
H11C H 0.2806 0.3385 -0.5385 0.095 Uiso 1 1 calc R
C12 C 0.0894(5) 0.3605(3) -0.5640(6) 0.0495(12) Uani 1 1 d .
C13 C -0.0111(5) 0.4096(4) -0.6722(6) 0.0581(14) Uani 1 1 d .
H13 H -0.0119 0.4597 -0.7128 0.070 Uiso 1 1 calc R
C14 C -0.1090(5) 0.3709(3) -0.7087(6) 0.0531(13) Uani 1 1 d .
C15 C -0.2397(5) 0.3993(4) -0.8182(8) 0.081(2) Uani 1 1 d .
H15A H -0.2643 0.3499 -0.8703 0.121 Uiso 1 1 calc R
H15B H -0.2372 0.4369 -0.8891 0.121 Uiso 1 1 calc R
H15C H -0.3015 0.4295 -0.7653 0.121 Uiso 1 1 calc R
C21 C -0.0384(6) 0.2183(5) -0.0647(6) 0.0730(18) Uani 1 1 d .
H21A H 0.0301 0.1657 -0.0549 0.109 Uiso 1 1 calc R
H21B H -0.0919 0.2165 -0.0029 0.109 Uiso 1 1 calc R
H21C H -0.0023 0.2662 -0.0334 0.109 Uiso 1 1 calc R
C22 C -0.1177(5) 0.2281(3) -0.2250(6) 0.0512(12) Uani 1 1 d .
C23 C -0.2471(5) 0.2354(4) -0.2814(7) 0.0597(14) Uani 1 1 d .
H23 H -0.3037 0.2357 -0.2264 0.072 Uiso 1 1 calc R
C24 C -0.2777(5) 0.2421(3) -0.4336(7) 0.0512(12) Uani 1 1 d .
C25 C -0.4060(5) 0.2544(4) -0.5493(7) 0.0738(18) Uani 1 1 d .
H25A H -0.4357 0.3123 -0.5844 0.111 Uiso 1 1 calc R
H25B H -0.4672 0.2442 -0.5055 0.111 Uiso 1 1 calc R
H25C H -0.3973 0.2146 -0.6320 0.111 Uiso 1 1 calc R
C31 C 0.2545(6) -0.0164(4) -0.4906(7) 0.0676(16) Uani 1 1 d .
H31A H 0.3165 0.0156 -0.4780 0.101 Uiso 1 1 calc R
H31B H 0.2799 -0.0697 -0.5438 0.101 Uiso 1 1 calc R
H31C H 0.2505 -0.0283 -0.3940 0.101 Uiso 1 1 calc R
C32 C 0.1244(5) 0.0354(3) -0.5781(6) 0.0530(12) Uani 1 1 d .
C33 C 0.0419(6) 0.0120(4) -0.7061(7) 0.0638(15) Uani 1 1 d .
H33 H 0.0569 -0.0404 -0.7584 0.077 Uiso 1 1 calc R
C34 C -0.0661(5) 0.0795(3) -0.7430(6) 0.0519(12) Uani 1 1 d .
C35 C -0.1844(6) 0.0864(4) -0.8715(6) 0.0704(17) Uani 1 1 d .
H35A H -0.2520 0.0779 -0.8371 0.106 Uiso 1 1 calc R
H35B H -0.1659 0.0433 -0.9468 0.106 Uiso 1 1 calc R
H35C H -0.2116 0.1426 -0.9136 0.106 Uiso 1 1 calc R
C41 C 0.3075(5) 0.4056(3) 0.0869(6) 0.0496(12) Uani 1 1 d .
C42 C 0.4149(6) 0.4312(5) 0.1608(9) 0.092(2) Uani 1 1 d .
H42 H 0.4939 0.4018 0.1440 0.110 Uiso 1 1 calc R
C43 C 0.4072(8) 0.5011(5) 0.2613(11) 0.119(3) Uani 1 1 d .
H43 H 0.4810 0.5185 0.3111 0.142 Uiso 1 1 calc R
C44 C 0.2946(8) 0.5434(4) 0.2867(9) 0.091(2) Uani 1 1 d .
H44 H 0.2902 0.5885 0.3572 0.109 Uiso 1 1 calc R
C45 C 0.1884(7) 0.5205(4) 0.2106(8) 0.0735(17) Uani 1 1 d .
H45 H 0.1094 0.5520 0.2251 0.088 Uiso 1 1 calc R
C46 C 0.1927(5) 0.4514(4) 0.1110(7) 0.0608(14) Uani 1 1 d .
H46 H 0.1175 0.4361 0.0603 0.073 Uiso 1 1 calc R
C51 C 0.3541(5) 0.2194(3) 0.0751(5) 0.0499(12) Uani 1 1 d .
C52 C 0.2733(5) 0.2211(4) 0.1618(6) 0.0571(13) Uani 1 1 d .
H52 H 0.2086 0.2709 0.1692 0.069 Uiso 1 1 calc R
C53 C 0.2889(7) 0.1487(5) 0.2374(7) 0.0758(18) Uani 1 1 d .
H53 H 0.2332 0.1494 0.2938 0.091 Uiso 1 1 calc R
C54 C 0.3857(8) 0.0759(5) 0.2299(8) 0.088(2) Uani 1 1 d .
H54 H 0.3953 0.0273 0.2813 0.106 Uiso 1 1 calc R
C55 C 0.4679(7) 0.0739(4) 0.1481(7) 0.083(2) Uani 1 1 d .
H55 H 0.5348 0.0246 0.1455 0.100 Uiso 1 1 calc R
C56 C 0.4525(6) 0.1447(4) 0.0690(6) 0.0653(16) Uani 1 1 d .
H56 H 0.5079 0.1427 0.0114 0.078 Uiso 1 1 calc R
B1 B -0.1394(6) 0.2324(4) -0.6215(7) 0.0502(14) Uani 1 1 d .
H1 H -0.2201 0.2417 -0.7028 0.060 Uiso 1 1 calc R

loop_
_atom_site_aniso_label
_atom_site_aniso_U_11
_atom_site_aniso_U_22
_atom_site_aniso_U_33
_atom_site_aniso_U_23
_atom_site_aniso_U_13
_atom_site_aniso_U_12
W 0.04184(10) 0.04297(12) 0.04325(11) 0.00427(8) 0.01072(7) -0.01188(8)
S1 0.0411(6) 0.0494(8) 0.0487(7) -0.0004(6) 0.0108(5) -0.0122(5)
S2 0.0504(8) 0.1090(14) 0.0692(9) -0.0070(9) 0.0264(7) -0.0280(9)
P1 0.0396(6) 0.0540(8) 0.0448(7) -0.0013(6) 0.0115(5) -0.0125(6)
O 0.072(2) 0.055(2) 0.057(2) 0.0123(18) 0.0128(19) -0.020(2)
O1 0.064(3) 0.096(4) 0.111(4) -0.016(3) 0.035(3) -0.023(3)
N11 0.046(2) 0.045(2) 0.047(2) 0.0052(18) 0.0100(17) -0.0165(18)
N12 0.043(2) 0.045(2) 0.050(2) 0.0104(19) 0.0077(18) -0.0106(18)
N21 0.045(2) 0.051(3) 0.054(2) -0.002(2) 0.0178(19) -0.0213(19)
N22 0.040(2) 0.042(2) 0.063(3) -0.001(2) 0.0148(19) -0.0152(18)
N31 0.045(2) 0.040(2) 0.052(2) 0.0026(19) 0.0133(18) -0.0103(18)
N32 0.049(2) 0.047(3) 0.047(2) 0.0029(19) 0.0114(18) -0.015(2)
C1 0.044(3) 0.056(3) 0.056(3) -0.002(3) 0.014(2) -0.015(2)
C11 0.062(3) 0.069(4) 0.067(4) 0.012(3) 0.013(3) -0.032(3)
C12 0.055(3) 0.047(3) 0.051(3) 0.005(2) 0.016(2) -0.018(2)
C13 0.060(3) 0.050(3) 0.065(3) 0.022(3) 0.010(3) -0.016(3)
C14 0.046(3) 0.047(3) 0.060(3) 0.014(3) 0.009(2) -0.006(2)
C15 0.051(3) 0.071(4) 0.109(5) 0.044(4) -0.003(3) -0.010(3)
C21 0.081(4) 0.096(5) 0.063(4) -0.002(3) 0.035(3) -0.041(4)
C22 0.061(3) 0.044(3) 0.059(3) -0.007(2) 0.031(3) -0.019(3)
C23 0.059(3) 0.051(3) 0.082(4) -0.005(3) 0.041(3) -0.017(3)
C24 0.044(3) 0.034(3) 0.080(4) -0.002(3) 0.024(3) -0.013(2)
C25 0.042(3) 0.073(4) 0.101(5) 0.008(4) 0.014(3) -0.012(3)
C31 0.070(4) 0.039(3) 0.084(4) 0.004(3) 0.017(3) -0.005(3)
C32 0.062(3) 0.037(3) 0.065(3) 0.001(2) 0.023(3) -0.016(2)
C33 0.079(4) 0.045(3) 0.070(4) -0.007(3) 0.023(3) -0.021(3)
C34 0.068(3) 0.043(3) 0.051(3) -0.007(2) 0.016(2) -0.028(3)
C35 0.082(4) 0.069(4) 0.061(4) -0.005(3) 0.007(3) -0.039(4)
C41 0.051(3) 0.042(3) 0.055(3) 0.003(2) 0.014(2) -0.012(2)
C42 0.056(4) 0.079(5) 0.121(6) -0.042(5) 0.009(4) -0.022(3)
C43 0.077(5) 0.093(6) 0.172(9) -0.058(6) 0.021(5) -0.039(5)
C44 0.115(6) 0.051(4) 0.106(6) -0.019(4) 0.030(5) -0.033(4)
C45 0.085(4) 0.046(4) 0.091(5) -0.010(3) 0.041(4) -0.007(3)
C46 0.058(3) 0.055(4) 0.069(4) -0.006(3) 0.019(3) -0.016(3)
C51 0.054(3) 0.046(3) 0.040(3) -0.003(2) 0.006(2) -0.008(2)
C52 0.061(3) 0.055(3) 0.052(3) 0.003(3) 0.017(3) -0.009(3)
C53 0.090(5) 0.078(5) 0.064(4) 0.017(3) 0.020(3) -0.024(4)
C54 0.124(6) 0.053(4) 0.076(5) 0.015(3) 0.016(4) -0.015(4)
C55 0.095(5) 0.055(4) 0.065(4) 0.001(3) 0.002(4) 0.011(4)
C56 0.068(4) 0.064(4) 0.049(3) -0.003(3) 0.011(3) -0.002(3)
B1 0.046(3) 0.052(4) 0.053(3) 0.002(3) 0.008(3) -0.018(3)

loop_
_atom_type_symbol
_atom_type_description
_atom_type_scat_dispersion_real
_atom_type_scat_dispersion_imag
_atom_type_scat_source
C C 0.0033 0.0016 'International Tables Vol C Tables 4.2.6.8 and 6.1.1.4'
H H 0.0000 0.0000 'International Tables Vol C Tables 4.2.6.8 and 6.1.1.4'
B B 0.0013 0.0007 'International Tables Vol C Tables 4.2.6.8 and 6.1.1.4'
N N 0.0061 0.0033 'International Tables Vol C Tables 4.2.6.8 and 6.1.1.4'
O O 0.0106 0.0060 'International Tables Vol C Tables 4.2.6.8 and 6.1.1.4'
P P 0.1023 0.0942 'International Tables Vol C Tables 4.2.6.8 and 6.1.1.4'
S S 0.1246 0.1234 'International Tables Vol C Tables 4.2.6.8 and 6.1.1.4'
W W -0.8490 6.8722 'International Tables Vol C Tables 4.2.6.8 and 6.1.1.4'

loop_
_geom_angle_atom_site_label_1
_geom_angle_atom_site_label_2
_geom_angle_atom_site_label_3
_geom_angle
O W C1 91.3(2)
O W N31 94.78(17)
C1 W N31 93.18(18)
O W N21 95.60(17)
C1 W N21 172.52(18)
N31 W N21 83.41(15)
O W N11 173.65(16)
C1 W N11 88.59(18)
N31 W N11 78.89(15)
N21 W N11 84.23(15)
O W S1 102.48(14)
C1 W S1 96.55(16)
N31 W S1 159.93(11)
N21 W S1 84.77(11)
N11 W S1 83.83(11)
P1 S1 W 110.43(7)
C51 P1 C41 105.4(2)
C51 P1 S2 112.82(19)
C41 P1 S2 111.32(18)
C51 P1 S1 103.72(17)
C41 P1 S1 103.01(18)
S2 P1 S1 119.21(9)
C12 N11 N12 105.7(4)
C12 N11 W 135.1(3)
N12 N11 W 118.0(3)
C14 N12 N11 109.7(4)
C14 N12 B1 130.2(4)
N11 N12 B1 120.1(4)
C22 N21 N22 107.3(4)
C22 N21 W 130.3(4)
N22 N21 W 121.5(3)
N21 N22 C24 109.1(4)
N21 N22 B1 119.9(4)
C24 N22 B1 130.7(4)
C32 N31 N32 106.5(4)
C32 N31 W 131.6(4)
N32 N31 W 121.9(3)
C34 N32 N31 109.3(4)
C34 N32 B1 130.8(4)
N31 N32 B1 119.9(4)
O1 C1 W 171.2(5)
C12 C11 H11A 109.5
C12 C11 H11B 109.5
H11A C11 H11B 109.5
C12 C11 H11C 109.5
H11A C11 H11C 109.5
H11B C11 H11C 109.5
N11 C12 C13 109.5(5)
N11 C12 C11 122.7(5)
C13 C12 C11 127.7(5)
C14 C13 C12 107.2(5)
C14 C13 H13 126.4
C12 C13 H13 126.4
N12 C14 C13 107.9(4)
N12 C14 C15 123.8(5)
C13 C14 C15 128.3(5)
C14 C15 H15A 109.5
C14 C15 H15B 109.5
H15A C15 H15B 109.5
C14 C15 H15C 109.5
H15A C15 H15C 109.5
H15B C15 H15C 109.5
C22 C21 H21A 109.5
C22 C21 H21B 109.5
H21A C21 H21B 109.5
C22 C21 H21C 109.5
H21A C21 H21C 109.5
H21B C21 H21C 109.5
N21 C22 C23 109.0(5)
N21 C22 C21 123.3(5)
C23 C22 C21 127.7(5)
C22 C23 C24 107.4(5)
C22 C23 H23 126.3
C24 C23 H23 126.3
N22 C24 C23 107.2(5)
N22 C24 C25 123.1(5)
C23 C24 C25 129.8(5)
C24 C25 H25A 109.5
C24 C25 H25B 109.5
H25A C25 H25B 109.5
C24 C25 H25C 109.5
H25A C25 H25C 109.5
H25B C25 H25C 109.5
C32 C31 H31A 109.5
C32 C31 H31B 109.5
H31A C31 H31B 109.5
C32 C31 H31C 109.5
H31A C31 H31C 109.5
H31B C31 H31C 109.5
N31 C32 C33 109.0(5)
N31 C32 C31 122.2(5)
C33 C32 C31 128.7(5)
C34 C33 C32 107.7(5)
C34 C33 H33 126.2
C32 C33 H33 126.2
N32 C34 C33 107.6(5)
N32 C34 C35 123.7(5)
C33 C34 C35 128.8(5)
C34 C35 H35A 109.5
C34 C35 H35B 109.5
H35A C35 H35B 109.5
C34 C35 H35C 109.5
H35A C35 H35C 109.5
H35B C35 H35C 109.5
C46 C41 C42 118.3(5)
C46 C41 P1 124.2(4)
C42 C41 P1 117.4(4)
C41 C42 C43 120.3(6)
C41 C42 H42 119.8
C43 C42 H42 119.8
C44 C43 C42 120.3(7)
C44 C43 H43 119.9
C42 C43 H43 119.9
C45 C44 C43 119.6(7)
C45 C44 H44 120.2
C43 C44 H44 120.2
C44 C45 C46 121.6(6)
C44 C45 H45 119.2
C46 C45 H45 119.2
C41 C46 C45 119.9(6)
C41 C46 H46 120.1
C45 C46 H46 120.1
C52 C51 C56 119.0(5)
C52 C51 P1 120.7(4)
C56 C51 P1 120.2(4)
C51 C52 C53 119.8(6)
C51 C52 H52 120.1
C53 C52 H52 120.1
C54 C53 C52 120.4(7)
C54 C53 H53 119.8
C52 C53 H53 119.8
C53 C54 C55 120.5(7)
C53 C54 H54 119.8
C55 C54 H54 119.8
C54 C55 C56 120.1(6)
C54 C55 H55 119.9
C56 C55 H55 119.9
C51 C56 C55 120.1(6)
C51 C56 H56 119.9
C55 C56 H56 119.9
N32 B1 N12 108.7(4)
N32 B1 N22 108.0(4)
N12 B1 N22 109.4(4)
N32 B1 H1 110.2
N12 B1 H1 110.2
N22 B1 H1 110.2

loop_
_geom_bond_atom_site_label_1
_geom_bond_atom_site_label_2
_geom_bond_distance
W O 1.698(4)
W C1 2.005(5)
W N31 2.170(4)
W N21 2.198(4)
W N11 2.286(4)
W S1 2.4545(15)
S1 P1 2.0631(18)
S2 P1 1.9488(19)
P1 C51 1.825(5)
P1 C41 1.827(5)
O1 C1 1.145(6)
N11 C12 1.350(6)
N11 N12 1.394(5)
N12 C14 1.343(6)
N12 B1 1.540(7)
N21 C22 1.337(6)
N21 N22 1.366(6)
N22 C24 1.352(6)
N22 B1 1.551(7)
N31 C32 1.347(6)
N31 N32 1.381(5)
N32 C34 1.347(6)
N32 B1 1.533(7)
C11 C12 1.491(7)
C11 H11A 0.9600
C11 H11B 0.9600
C11 H11C 0.9600
C12 C13 1.381(7)
C13 C14 1.366(7)
C13 H13 0.9300
C14 C15 1.497(7)
C15 H15A 0.9600
C15 H15B 0.9600
C15 H15C 0.9600
C21 C22 1.496(8)
C21 H21A 0.9600
C21 H21B 0.9600
C21 H21C 0.9600
C22 C23 1.370(7)
C23 C24 1.367(8)
C23 H23 0.9300
C24 C25 1.499(7)
C25 H25A 0.9600
C25 H25B 0.9600
C25 H25C 0.9600
C31 C32 1.498(7)
C31 H31A 0.9600
C31 H31B 0.9600
C31 H31C 0.9600
C32 C33 1.372(8)
C33 C34 1.363(8)
C33 H33 0.9300
C34 C35 1.491(7)
C35 H35A 0.9600
C35 H35B 0.9600
C35 H35C 0.9600
C41 C46 1.362(7)
C41 C42 1.361(8)
C42 C43 1.390(10)
C42 H42 0.9300
C43 C44 1.333(10)
C43 H43 0.9300
C44 C45 1.331(10)
C44 H44 0.9300
C45 C46 1.374(8)
C45 H45 0.9300
C46 H46 0.9300
C51 C52 1.382(7)
C51 C56 1.394(7)
C52 C53 1.377(8)
C52 H52 0.9300
C53 C54 1.366(9)
C53 H53 0.9300
C54 C55 1.359(10)
C54 H54 0.9300
C55 C56 1.374(9)
C55 H55 0.9300
C56 H56 0.9300
B1 H1 0.9800
